data_7038604
loop_
_publ_author_name
'Anneser, Markus R.'
'Haslinger, Stefan'
'P\"othig, Alexander'
'Cokoja, Mirza'
'D'Elia, Valerio'
'H\"ogerl, Manuel P'
'Basset, Jean-Marie'
'K\"uhn, Fritz E'

_publ_section_title
;
 Binding of molecular oxygen by an artificial heme analogue: investigation
 on the formation of an Fe-tetracarbene superoxo complex.
;
_journal_issue 15
_journal_name_full 'Dalton transactions (Cambridge, England : 2003)'
_journal_page_first 6449
_journal_page_last 6455
_journal_paper_doi 10.1039/c6dt00538a
_journal_volume 45
_journal_year 2016
_chemical_compound_source 'see text'
_chemical_formula_moiety 'C32 H32 Fe2 N16 O, 4(F6 P)'
_chemical_formula_sum 'C32 H32 F24 Fe2 N16 O P4'
_chemical_formula_weight 1348.32
_space_group_IT_number 92
_symmetry_cell_setting tetragonal
_symmetry_Int_Tables_number 92
_symmetry_space_group_name_Hall 'P 4abw 2nw'
_symmetry_space_group_name_H-M 'P 41 21 2'
_atom_sites_solution_hydrogens geom
_atom_sites_solution_primary direct
_atom_sites_solution_secondary difmap
_audit_update_record
;
2015-10-12 deposited with the CCDC.
2016-02-26 downloaded from the CCDC.
;
_cell_angle_alpha 90
_cell_angle_beta 90
_cell_angle_gamma 90
_cell_formula_units_Z 4
_cell_length_a 13.6871(3)
_cell_length_b 13.6871(3)
_cell_length_c 25.6258(6)
_cell_measurement_reflns_used 9929
_cell_measurement_temperature 123
_cell_measurement_theta_max 25.3527
_cell_measurement_theta_min 2.6374
_cell_volume 4800.65(19)
_computing_cell_refinement 'SAINT (Bruker, 2008b)'
_computing_data_collection 'APEX II Control Software (Bruker, 2008a)'
_computing_data_reduction 'SAINT (Bruker, 2008b)'
_computing_molecular_graphics 'PLATON (Spek, 2011)'
_computing_publication_material 'PLATON (Spek, 2011), enCIFer (Allen, 2004)'
_computing_structure_refinement 'SHELXL97 (Sheldrick, 2008), SHELXLE (Huebschle, 2011)'
_computing_structure_solution 'SHELXS97 (Sheldrick, 2008)'
_diffrn_ambient_temperature 123
_diffrn_detector ' CCD plate '
_diffrn_detector_area_resol_mean 16
_diffrn_measured_fraction_theta_full 0.999
_diffrn_measured_fraction_theta_max 0.999
_diffrn_measurement_device ' \k-geometry diffractometer '
_diffrn_measurement_device_type ' Bruker APEX-II CCD '
_diffrn_measurement_method ' phi- and omega-rotation '
_diffrn_radiation_monochromator 'MONTEL optic'
_diffrn_radiation_probe x-ray
_diffrn_radiation_source 'rotating anode FR591'
_diffrn_radiation_type MoK\a
_diffrn_radiation_wavelength 0.71073
_diffrn_reflns_av_R_equivalents 0.0492
_diffrn_reflns_av_sigmaI/netI 0.0222
_diffrn_reflns_limit_h_max 16
_diffrn_reflns_limit_h_min -16
_diffrn_reflns_limit_k_max 16
_diffrn_reflns_limit_k_min -16
_diffrn_reflns_limit_l_max 30
_diffrn_reflns_limit_l_min -30
_diffrn_reflns_number 58971
_diffrn_reflns_reduction_process
;
;
_diffrn_reflns_theta_full 25.02
_diffrn_reflns_theta_max 25.02
_diffrn_reflns_theta_min 2.10
_exptl_absorpt_coefficient_mu 0.882
_exptl_absorpt_correction_T_max 0.7452
_exptl_absorpt_correction_T_min 0.4937
_exptl_absorpt_correction_type multi-scan
_exptl_absorpt_process_details 'SADABS, Bruker, 2008b'
_exptl_crystal_colour black
_exptl_crystal_density_diffrn 1.865
_exptl_crystal_density_method 'Not Measured'
_exptl_crystal_description fragment
_exptl_crystal_F_000 2688
_exptl_crystal_size_max 0.310
_exptl_crystal_size_mid 0.180
_exptl_crystal_size_min 0.100
_refine_diff_density_max 0.585
_refine_diff_density_min -0.271
_refine_diff_density_rms 0.073
_refine_ls_abs_structure_details 'Flack (1983)'
_refine_ls_abs_structure_Flack 0.05(2)
_refine_ls_extinction_method none
_refine_ls_goodness_of_fit_ref 1.088
_refine_ls_hydrogen_treatment constr
_refine_ls_matrix_type full
_refine_ls_number_parameters 412
_refine_ls_number_reflns 4243
_refine_ls_number_restraints 81
_refine_ls_restrained_S_all 1.099
_refine_ls_R_factor_all 0.0427
_refine_ls_R_factor_gt 0.0393
_refine_ls_shift/su_max 0.001
_refine_ls_shift/su_mean 0.000
_refine_ls_structure_factor_coef Fsqd
_refine_ls_weighting_details 'calc w=1/[\s^2^(Fo^2^)+(0.0429P)^2^+8.3504P] where P=(Fo^2^+2Fc^2^)/3'
_refine_ls_weighting_scheme calc
_refine_ls_wR_factor_gt 0.0952
_refine_ls_wR_factor_ref 0.0973
_reflns_number_gt 4026
_reflns_number_total 4243
_reflns_threshold_expression I>2\s(I)
_cod_data_source_file c6dt00538a2.cif
_cod_data_source_block compound_4
_cod_depositor_comments 'Adding full bibliography for 7038604.cif.'
_cod_original_cell_volume 4800.7(2)
_cod_database_code 7038604

loop_
_symmetry_equiv_pos_site_id
_symmetry_equiv_pos_as_xyz
1 x,y,z
2 1/2-y,1/2+x,1/4+z
3 -x,-y,1/2+z
4 1/2+y,1/2-x,3/4+z
5 1/2+x,1/2-y,3/4-z
6 y,x,-z
7 1/2-x,1/2+y,1/4-z
8 -y,-x,1/2-z

loop_
_atom_site_aniso_label
_atom_site_aniso_U_11
_atom_site_aniso_U_22
_atom_site_aniso_U_33
_atom_site_aniso_U_23
_atom_site_aniso_U_13
_atom_site_aniso_U_12
Fe1 0.0166(3) 0.0241(3) 0.0164(2) 0.0035(2) 0.0029(2) 0.0004(2)
P2 0.0360(7) 0.0406(7) 0.0650(9) 0.0002(6) 0.0054(7) 0.0036(6)
P1 0.0227(5) 0.0366(6) 0.0208(5) -0.0009(4) -0.0030(4) -0.0014(4)
O1 0.0257(13) 0.0257(13) 0.0219(19) 0.0016(11) 0.0016(11) -0.0034(16)
N1 0.0223(16) 0.0259(17) 0.0329(18) -0.0054(15) 0.0037(14) 0.0055(14)
N2 0.0221(17) 0.0287(18) 0.0330(19) -0.0051(15) -0.0001(14) 0.0013(14)
N3 0.0252(17) 0.0224(16) 0.0266(17) -0.0028(14) 0.0039(14) -0.0040(14)
N4 0.034(2) 0.0232(17) 0.0211(16) -0.0020(14) 0.0011(14) 0.0015(14)
N5 0.0275(18) 0.0348(19) 0.0218(17) -0.0053(15) -0.0004(14) 0.0074(15)
N6 0.0186(16) 0.044(2) 0.0226(16) -0.0014(15) 0.0019(14) 0.0050(15)
N7 0.0228(17) 0.0343(19) 0.0263(17) 0.0017(15) -0.0003(14) -0.0035(15)
F7 0.086(4) 0.049(3) 0.077(4) -0.014(2) -0.006(3) 0.032(3)
F7A 0.055(10) 0.073(11) 0.092(12) -0.018(10) -0.003(10) -0.014(9)
N8 0.0295(18) 0.0303(18) 0.0215(16) -0.0027(14) 0.0017(14) -0.0052(14)
F8 0.053(3) 0.038(2) 0.103(3) -0.016(2) 0.006(2) 0.0096(18)
F8A 0.025(8) 0.096(11) 0.102(12) -0.005(12) -0.011(10) 0.004(9)
F9 0.067(3) 0.055(2) 0.065(3) 0.024(2) -0.002(2) -0.003(2)
F9A 0.085(12) 0.054(10) 0.129(12) -0.027(10) -0.047(12) 0.012(10)
F10 0.073(3) 0.063(2) 0.063(3) 0.002(2) 0.030(2) -0.016(2)
F10A 0.098(12) 0.052(10) 0.077(10) -0.003(9) 0.044(11) -0.004(10)
F11 0.100(4) 0.061(3) 0.103(4) -0.014(3) -0.048(3) 0.024(3)
F11A 0.077(16) 0.078(15) 0.109(18) 0.002(14) -0.038(15) 0.015(13)
F12 0.037(2) 0.132(5) 0.123(5) -0.009(4) 0.030(3) -0.015(3)
F12A 0.065(12) 0.079(11) 0.104(13) 0.037(11) 0.005(11) -0.002(11)
C1 0.0224(19) 0.0213(18) 0.0242(19) 0.0069(15) 0.0024(15) -0.0003(15)
C2 0.031(2) 0.040(3) 0.052(3) -0.012(2) -0.001(2) 0.014(2)
C3 0.0176(19) 0.048(3) 0.063(3) -0.007(3) -0.002(2) 0.014(2)
C4 0.024(2) 0.032(2) 0.032(2) -0.0009(18) -0.0038(17) -0.0004(17)
C5 0.022(2) 0.025(2) 0.0193(18) 0.0007(15) 0.0054(16) -0.0006(16)
C6 0.036(2) 0.035(2) 0.032(2) -0.0057(19) 0.0028(19) -0.012(2)
C7 0.042(3) 0.031(2) 0.030(2) 0.0016(19) 0.0041(19) -0.0006(19)
C8 0.040(2) 0.027(2) 0.029(2) -0.0007(17) -0.0029(19) 0.0175(19)
C9 0.025(2) 0.034(2) 0.0147(18) 0.0005(16) 0.0023(15) 0.0032(17)
C10 0.026(2) 0.040(3) 0.034(2) -0.0050(19) -0.0013(18) 0.0171(19)
C11 0.023(2) 0.051(3) 0.035(2) -0.004(2) 0.0014(18) 0.007(2)
C12 0.022(2) 0.040(2) 0.034(2) -0.001(2) 0.0018(17) -0.0052(18)
C13 0.022(2) 0.033(2) 0.0239(19) 0.0083(17) 0.0031(16) -0.0035(15)
C14 0.036(2) 0.039(3) 0.039(2) -0.007(2) -0.002(2) -0.011(2)
C15 0.044(3) 0.033(2) 0.039(3) -0.010(2) -0.004(2) -0.010(2)
C16 0.026(2) 0.037(2) 0.034(2) -0.0097(19) 0.0059(18) -0.0012(17)
F1 0.0387(14) 0.0385(14) 0.0237(12) -0.0007(10) 0.0013(10) -0.0107(11)
F2 0.0255(13) 0.0585(17) 0.0272(12) 0.0077(12) 0.0012(10) 0.0073(12)
F3 0.0527(16) 0.0373(14) 0.0435(15) 0.0089(12) 0.0079(13) 0.0085(13)
F4 0.0301(14) 0.090(2) 0.0254(13) -0.0097(14) -0.0038(11) -0.0112(14)
F5 0.0631(19) 0.0471(16) 0.0400(15) -0.0064(13) 0.0060(14) 0.0046(15)
F6 0.0269(13) 0.0617(18) 0.0336(14) -0.0046(13) -0.0073(11) -0.0023(12)

loop_
_atom_site_label
_atom_site_type_symbol
_atom_site_thermal_displace_type
_atom_site_fract_x
_atom_site_fract_y
_atom_site_fract_z
_atom_site_occupancy
_atom_site_U_iso_or_equiv
_atom_site_calc_flag
_atom_site_refinement_flags
_atom_site_disorder_assembly
_atom_site_disorder_group
Fe1 Fe Uani 0.52603(4) 0.40132(4) 0.81093(2) 1.000 0.0190(2) d . . .
P2 P Uani 0.48394(10) 0.86016(10) 0.85727(6) 1.000 0.0472(4) d . . .
P1 P Uani 1.05728(8) 0.22214(8) 0.78099(4) 1.000 0.0267(3) d . . .
O1 O Uani 0.54891(19) 0.45109(19) 0.75000 1.000 0.0244(9) d S . .
N1 N Uani 0.3649(2) 0.5178(2) 0.86017(13) 1.000 0.0270(10) d . . .
N2 N Uani 0.3144(2) 0.4265(2) 0.79855(13) 1.000 0.0279(10) d . . .
N3 N Uani 0.3747(2) 0.2710(2) 0.76942(13) 1.000 0.0247(10) d . . .
N4 N Uani 0.4977(3) 0.1857(2) 0.79420(12) 1.000 0.0261(10) d . . .
N5 N Uani 0.6627(2) 0.2317(3) 0.82045(13) 1.000 0.0280(10) d . . .
N6 N Uani 0.7331(2) 0.3679(3) 0.83688(13) 1.000 0.0284(10) d . . .
N7 N Uani 0.6696(2) 0.5170(3) 0.87169(13) 1.000 0.0278(10) d . . .
F7 F Uani 0.4923(5) 0.7534(4) 0.8351(2) 0.841(5) 0.071(2) d DUP A 1
F7A F Uani 0.6029(14) 0.8095(15) 0.8594(9) 0.159(5) 0.073(6) d DUP A 2
N8 N Uani 0.5260(3) 0.5578(2) 0.89320(12) 1.000 0.0271(10) d . . .
F8 F Uani 0.4701(3) 0.9707(3) 0.87825(18) 0.841(5) 0.0647(16) d DUP A 1
F8A F Uani 0.3953(13) 0.8931(18) 0.8417(11) 0.159(5) 0.074(6) d DUP A 2
F9 F Uani 0.4120(3) 0.8879(3) 0.80872(18) 0.841(5) 0.0623(16) d DUP A 1
F9A F Uani 0.528(2) 0.9467(15) 0.8831(10) 0.159(5) 0.089(7) d DUP A 2
F10 F Uani 0.3892(3) 0.8289(3) 0.88961(16) 0.841(5) 0.0663(16) d DUP A 1
F10A F Uani 0.471(2) 0.8019(15) 0.9093(8) 0.159(5) 0.076(6) d DUP A 2
F11 F Uani 0.5540(4) 0.8393(3) 0.9039(2) 0.841(5) 0.088(2) d DUP A 1
F11A F Uani 0.466(3) 0.751(2) 0.8208(14) 0.159(5) 0.088(9) d DUP A 2
F12 F Uani 0.5720(3) 0.8983(5) 0.8230(3) 0.841(5) 0.097(2) d DUP A 1
F12A F Uani 0.5304(19) 0.8927(19) 0.7979(9) 0.159(5) 0.083(7) d DUP A 2
C1 C Uani 0.3955(3) 0.4511(3) 0.82546(14) 1.000 0.0226(11) d . . .
C2 C Uani 0.2651(3) 0.5350(4) 0.85466(19) 1.000 0.0410(16) d . . .
C3 C Uani 0.2342(3) 0.4779(4) 0.8159(2) 1.000 0.0429(15) d . . .
C4 C Uani 0.3179(3) 0.3578(3) 0.75490(17) 1.000 0.0293(12) d . . .
C5 C Uani 0.4644(3) 0.2789(3) 0.79154(14) 1.000 0.0221(11) d . . .
C6 C Uani 0.3528(3) 0.1742(3) 0.75865(17) 1.000 0.0343(12) d . . .
C7 C Uani 0.4296(3) 0.1216(3) 0.77400(17) 1.000 0.0343(14) d . . .
C8 C Uani 0.5900(3) 0.1551(3) 0.81913(17) 1.000 0.0320(12) d . . .
C9 C Uani 0.6448(3) 0.3278(3) 0.82444(14) 1.000 0.0246(11) d . . .
C10 C Uani 0.7607(3) 0.2123(3) 0.83041(17) 1.000 0.0333(14) d . . .
C11 C Uani 0.8040(3) 0.2977(4) 0.84026(17) 1.000 0.0363(14) d . . .
C12 C Uani 0.7494(3) 0.4716(3) 0.84326(17) 1.000 0.0320(12) d . . .
C13 C Uani 0.5743(3) 0.4982(3) 0.86136(15) 1.000 0.0263(11) d . . .
C14 C Uani 0.6789(3) 0.5872(3) 0.91020(18) 1.000 0.0380(14) d . . .
C15 C Uani 0.5895(3) 0.6122(3) 0.92350(18) 1.000 0.0387(16) d . . .
C16 C Uani 0.4222(3) 0.5585(3) 0.90311(17) 1.000 0.0323(12) d . . .
F1 F Uani 1.11622(18) 0.24285(18) 0.72795(9) 1.000 0.0336(8) d . . .
F2 F Uani 0.99866(17) 0.2005(2) 0.83389(10) 1.000 0.0371(8) d . . .
F3 F Uani 1.0858(2) 0.10969(19) 0.77730(11) 1.000 0.0445(9) d . . .
F4 F Uani 1.15372(18) 0.2444(2) 0.81370(10) 1.000 0.0485(9) d . . .
F5 F Uani 1.0283(2) 0.3343(2) 0.78501(11) 1.000 0.0501(10) d . . .
F6 F Uani 0.96097(18) 0.2031(2) 0.74777(10) 1.000 0.0407(9) d . . .
H2 H Uiso 0.22660 0.57900 0.87470 1.000 0.0490 c R . .
H3 H Uiso 0.16940 0.47350 0.80280 1.000 0.0510 c R . .
H4A H Uiso 0.34830 0.38980 0.72430 1.000 0.0350 c R . .
H4B H Uiso 0.25070 0.33820 0.74520 1.000 0.0350 c R . .
H6 H Uiso 0.29440 0.15010 0.74330 1.000 0.0410 c R . .
H7 H Uiso 0.43620 0.05270 0.77150 1.000 0.0410 c R . .
H8A H Uiso 0.57610 0.13370 0.85530 1.000 0.0380 c R . .
H8B H Uiso 0.61680 0.09840 0.79990 1.000 0.0380 c R . .
H10 H Uiso 0.79110 0.15000 0.83020 1.000 0.0400 c R . .
H11 H Uiso 0.87110 0.30780 0.84810 1.000 0.0430 c R . .
H12A H Uiso 0.75560 0.50270 0.80850 1.000 0.0390 c R . .
H12B H Uiso 0.81130 0.48230 0.86240 1.000 0.0390 c R . .
H14 H Uiso 0.73800 0.61230 0.92420 1.000 0.0460 c R . .
H15 H Uiso 0.57190 0.65900 0.94920 1.000 0.0460 c R . .
H16A H Uiso 0.40090 0.62660 0.90940 1.000 0.0390 c R . .
H16B H Uiso 0.40870 0.52040 0.93520 1.000 0.0390 c R . .

loop_
_atom_type_symbol
_atom_type_description
_atom_type_scat_dispersion_real
_atom_type_scat_dispersion_imag
_atom_type_scat_source
C C 0.0033 0.0016 ' International Tables Vol C Tables 4.2.6.8 and 6.1.1.4'
H H 0.0000 0.0000 ' International Tables Vol C Tables 4.2.6.8 and 6.1.1.4'
F F 0.0171 0.0103 ' International Tables Vol C Tables 4.2.6.8 and 6.1.1.4'
Fe Fe 0.3463 0.8444 ' International Tables Vol C Tables 4.2.6.8 and 6.1.1.4'
N N 0.0061 0.0033 ' International Tables Vol C Tables 4.2.6.8 and 6.1.1.4'
O O 0.0106 0.0060 ' International Tables Vol C Tables 4.2.6.8 and 6.1.1.4'
P P 0.1023 0.0942 ' International Tables Vol C Tables 4.2.6.8 and 6.1.1.4'

loop_
_geom_angle_atom_site_label_1
_geom_angle_atom_site_label_2
_geom_angle_atom_site_label_3
_geom_angle
_geom_angle_site_symmetry_3
_geom_angle_publ_flag
O1 Fe1 C1 101.57(14) . yes
O1 Fe1 C5 100.80(13) . yes
O1 Fe1 C9 102.30(14) . yes
O1 Fe1 C13 105.46(14) . yes
C1 Fe1 C5 87.27(17) . yes
C1 Fe1 C9 156.12(16) . yes
C1 Fe1 C13 86.94(17) . yes
C5 Fe1 C9 87.83(17) . yes
C5 Fe1 C13 153.74(16) . yes
C9 Fe1 C13 87.19(17) . yes
F9 P2 F10 88.2(2) . yes
F9 P2 F11 177.1(2) . yes
F9 P2 F12 87.7(3) . yes
F10 P2 F11 93.0(3) . yes
F10 P2 F12 175.0(3) . yes
F11 P2 F12 91.0(3) . yes
F7A P2 F8A 164.4(14) . yes
F7A P2 F9A 85.7(12) . yes
F7A P2 F10A 83.0(12) . yes
F7A P2 F11A 79.3(15) . yes
F7A P2 F12A 77.7(11) . yes
F8A P2 F9A 103.3(14) . yes
F8A P2 F10A 108.6(15) . yes
F8A P2 F11A 90.1(17) . yes
F8A P2 F12A 89.1(14) . yes
F9A P2 F10A 94.2(12) . yes
F9A P2 F11A 163.7(17) . yes
F9A P2 F12A 92.2(13) . yes
F10A P2 F11A 90.2(13) . yes
F10A P2 F12A 159.2(13) . yes
F11A P2 F12A 78.6(14) . yes
F8 P2 F10 89.0(2) . yes
F7 P2 F8 177.0(3) . yes
F7 P2 F9 89.1(3) . yes
F7 P2 F10 89.9(3) . yes
F7 P2 F11 93.6(3) . yes
F7 P2 F12 92.9(3) . yes
F8 P2 F9 88.0(2) . yes
F8 P2 F11 89.4(2) . yes
F8 P2 F12 88.0(3) . yes
F1 P1 F2 179.51(15) . yes
F4 P1 F5 89.31(15) . yes
F4 P1 F6 178.35(16) . yes
F5 P1 F6 89.20(15) . yes
F1 P1 F6 89.56(14) . yes
F2 P1 F3 89.67(15) . yes
F2 P1 F4 90.29(14) . yes
F2 P1 F5 89.93(15) . yes
F1 P1 F3 89.84(14) . yes
F1 P1 F4 89.73(14) . yes
F1 P1 F5 90.56(14) . yes
F3 P1 F6 90.75(15) . yes
F2 P1 F6 90.43(14) . yes
F3 P1 F4 90.74(15) . yes
F3 P1 F5 179.60(16) . yes
Fe1 O1 Fe1 162.72(17) 8_666 yes
C1 N1 C2 110.7(3) . yes
C1 N1 C16 126.2(3) . yes
C2 N1 C16 122.6(3) . yes
C3 N2 C4 127.0(3) . yes
C1 N2 C4 121.6(3) . yes
C1 N2 C3 111.3(3) . yes
C5 N3 C6 110.8(3) . yes
C4 N3 C5 121.4(3) . yes
C4 N3 C6 127.5(3) . yes
C7 N4 C8 124.0(3) . yes
C5 N4 C7 110.6(4) . yes
C5 N4 C8 125.2(3) . yes
C8 N5 C9 125.9(3) . yes
C8 N5 C10 122.0(4) . yes
C9 N5 C10 110.4(3) . yes
C9 N6 C11 111.1(4) . yes
C9 N6 C12 123.9(3) . yes
C11 N6 C12 124.9(3) . yes
C13 N7 C14 111.1(3) . yes
C12 N7 C13 123.0(4) . yes
C12 N7 C14 125.9(3) . yes
C13 N8 C15 111.2(4) . yes
C13 N8 C16 127.0(3) . yes
C15 N8 C16 121.1(3) . yes
Fe1 C1 N2 124.7(3) . yes
N1 C1 N2 104.6(3) . yes
Fe1 C1 N1 130.6(3) . yes
N1 C2 C3 106.7(4) . yes
N2 C3 C2 106.7(4) . yes
N2 C4 N3 110.1(3) . yes
Fe1 C5 N3 124.7(3) . yes
N3 C5 N4 104.5(3) . yes
Fe1 C5 N4 130.8(3) . yes
N3 C6 C7 106.7(4) . yes
N4 C7 C6 107.4(4) . yes
N4 C8 N5 113.2(3) . yes
Fe1 C9 N5 130.3(3) . yes
N5 C9 N6 104.5(3) . yes
Fe1 C9 N6 125.0(3) . yes
N5 C10 C11 107.2(4) . yes
N6 C11 C10 106.7(4) . yes
N6 C12 N7 111.1(3) . yes
Fe1 C13 N8 130.6(3) . yes
Fe1 C13 N7 125.4(3) . yes
N7 C13 N8 104.0(4) . yes
N7 C14 C15 106.3(4) . yes
N8 C15 C14 107.4(4) . yes
N1 C16 N8 113.2(3) . yes
C3 C2 H2 127.00 . no
N1 C2 H2 127.00 . no
C2 C3 H3 127.00 . no
N2 C3 H3 127.00 . no
H4A C4 H4B 108.00 . no
N2 C4 H4B 110.00 . no
N3 C4 H4A 110.00 . no
N2 C4 H4A 110.00 . no
N3 C4 H4B 110.00 . no
N3 C6 H6 127.00 . no
C7 C6 H6 127.00 . no
N4 C7 H7 126.00 . no
C6 C7 H7 126.00 . no
N4 C8 H8A 109.00 . no
H8A C8 H8B 108.00 . no
N5 C8 H8B 109.00 . no
N4 C8 H8B 109.00 . no
N5 C8 H8A 109.00 . no
N5 C10 H10 126.00 . no
C11 C10 H10 126.00 . no
N6 C11 H11 127.00 . no
C10 C11 H11 127.00 . no
N6 C12 H12B 109.00 . no
N6 C12 H12A 109.00 . no
H12A C12 H12B 108.00 . no
N7 C12 H12A 109.00 . no
N7 C12 H12B 109.00 . no
N7 C14 H14 127.00 . no
C15 C14 H14 127.00 . no
C14 C15 H15 126.00 . no
N8 C15 H15 126.00 . no
H16A C16 H16B 108.00 . no
N1 C16 H16A 109.00 . no
N1 C16 H16B 109.00 . no
N8 C16 H16A 109.00 . no
N8 C16 H16B 109.00 . no

loop_
_geom_bond_atom_site_label_1
_geom_bond_atom_site_label_2
_geom_bond_distance
_geom_bond_publ_flag
Fe1 O1 1.7321(12) yes
Fe1 C1 1.948(4) yes
Fe1 C5 1.941(4) yes
Fe1 C9 1.943(4) yes
Fe1 C13 1.966(4) yes
P2 F9 1.631(5) yes
P2 F10 1.597(4) yes
P2 F11 1.559(5) yes
P2 F12 1.580(6) yes
P2 F7A 1.771(19) yes
P2 F8A 1.35(2) yes
P2 F9A 1.49(2) yes
P2 F10A 1.56(2) yes
P2 F11A 1.78(3) yes
P2 F12A 1.71(2) yes
P2 F7 1.572(6) yes
P2 F8 1.617(4) yes
P1 F3 1.591(3) yes
P1 F1 1.606(3) yes
P1 F2 1.603(3) yes
P1 F6 1.591(3) yes
P1 F5 1.589(3) yes
P1 F4 1.593(3) yes
N1 C16 1.462(5) yes
N1 C2 1.393(5) yes
N1 C1 1.342(5) yes
N2 C1 1.350(5) yes
N2 C3 1.378(5) yes
N2 C4 1.462(5) yes
N3 C6 1.386(5) yes
N3 C4 1.468(5) yes
N3 C5 1.357(5) yes
N4 C5 1.356(5) yes
N4 C7 1.381(5) yes
N4 C8 1.476(6) yes
N5 C8 1.446(5) yes
N5 C10 1.391(5) yes
N5 C9 1.342(6) yes
N6 C11 1.368(6) yes
N6 C12 1.446(6) yes
N6 C9 1.365(5) yes
N7 C14 1.383(6) yes
N7 C12 1.453(5) yes
N7 C13 1.356(5) yes
N8 C16 1.443(6) yes
N8 C13 1.330(5) yes
N8 C15 1.383(5) yes
C2 C3 1.333(7) no
C6 C7 1.333(6) no
C10 C11 1.335(7) no
C14 C15 1.316(6) no
C2 H2 0.9500 no
C3 H3 0.9500 no
C4 H4A 0.9900 no
C4 H4B 0.9900 no
C6 H6 0.9500 no
C7 H7 0.9500 no
C8 H8A 0.9900 no
C8 H8B 0.9900 no
C10 H10 0.9500 no
C11 H11 0.9500 no
C12 H12B 0.9900 no
C12 H12A 0.9900 no
C14 H14 0.9500 no
C15 H15 0.9500 no
C16 H16A 0.9900 no
C16 H16B 0.9900 no

loop_
_geom_torsion_atom_site_label_1
_geom_torsion_atom_site_label_2
_geom_torsion_atom_site_label_3
_geom_torsion_atom_site_label_4
_geom_torsion
_geom_torsion_publ_flag
O1 Fe1 C1 N1 -110.1(4) no
O1 Fe1 C1 N2 66.0(3) no
C5 Fe1 C1 N1 149.4(4) no
C5 Fe1 C1 N2 -34.5(3) no
C9 Fe1 C1 N1 71.0(6) no
C9 Fe1 C1 N2 -112.9(4) no
C13 Fe1 C1 N1 -5.0(4) no
C13 Fe1 C1 N2 171.1(3) no
O1 Fe1 C5 N3 -69.1(3) no
O1 Fe1 C5 N4 108.2(4) no
C1 Fe1 C5 N3 32.2(3) no
C1 Fe1 C5 N4 -150.6(4) no
C9 Fe1 C5 N3 -171.2(3) no
C9 Fe1 C5 N4 6.1(4) no
C13 Fe1 C5 N3 109.6(4) no
C13 Fe1 C5 N4 -73.1(6) no
O1 Fe1 C9 N5 -101.3(4) no
O1 Fe1 C9 N6 73.3(3) no
C1 Fe1 C9 N5 77.5(6) no
C1 Fe1 C9 N6 -107.9(5) no
C5 Fe1 C9 N5 -0.7(4) no
C5 Fe1 C9 N6 173.9(3) no
C13 Fe1 C9 N5 153.5(4) no
C13 Fe1 C9 N6 -31.9(3) no
O1 Fe1 C13 N7 -73.2(4) no
O1 Fe1 C13 N8 108.2(4) no
C1 Fe1 C13 N7 -174.4(4) no
C1 Fe1 C13 N8 7.0(4) no
C5 Fe1 C13 N7 108.1(5) no
C5 Fe1 C13 N8 -70.5(6) no
C9 Fe1 C13 N7 28.8(4) no
C9 Fe1 C13 N8 -149.8(4) no
C2 N1 C1 Fe1 176.4(3) no
C2 N1 C1 N2 -0.3(4) no
C16 N1 C1 Fe1 -11.7(6) no
C16 N1 C1 N2 171.6(3) no
C1 N1 C2 C3 -0.1(5) no
C16 N1 C2 C3 -172.4(4) no
C1 N1 C16 N8 27.0(5) no
C2 N1 C16 N8 -161.9(4) no
C3 N2 C1 Fe1 -176.4(3) no
C3 N2 C1 N1 0.6(4) no
C4 N2 C1 Fe1 0.3(5) no
C4 N2 C1 N1 177.2(3) no
C1 N2 C3 C2 -0.6(5) no
C4 N2 C3 C2 -177.0(4) no
C1 N2 C4 N3 47.2(5) no
C3 N2 C4 N3 -136.8(4) no
C5 N3 C4 N2 -49.5(5) no
C6 N3 C4 N2 137.7(4) no
C4 N3 C5 Fe1 4.1(5) no
C4 N3 C5 N4 -173.8(3) no
C6 N3 C5 Fe1 178.0(3) no
C6 N3 C5 N4 0.1(4) no
C4 N3 C6 C7 173.2(4) no
C5 N3 C6 C7 -0.2(5) no
C7 N4 C5 Fe1 -177.6(3) no
C7 N4 C5 N3 0.1(4) no
C8 N4 C5 Fe1 7.2(6) no
C8 N4 C5 N3 -175.1(3) no
C5 N4 C7 C6 -0.2(5) no
C8 N4 C7 C6 175.1(4) no
C5 N4 C8 N5 -25.9(5) no
C7 N4 C8 N5 159.6(4) no
C9 N5 C8 N4 31.9(5) no
C10 N5 C8 N4 -164.2(3) no
C8 N5 C9 Fe1 -18.9(6) no
C8 N5 C9 N6 165.7(4) no
C10 N5 C9 Fe1 175.6(3) no
C10 N5 C9 N6 0.2(4) no
C8 N5 C10 C11 -166.7(4) no
C9 N5 C10 C11 -0.5(5) no
C11 N6 C9 Fe1 -175.5(3) no
C11 N6 C9 N5 0.2(4) no
C12 N6 C9 Fe1 2.0(5) no
C12 N6 C9 N5 177.7(3) no
C9 N6 C11 C10 -0.6(5) no
C12 N6 C11 C10 -178.0(4) no
C9 N6 C12 N7 41.8(5) no
C11 N6 C12 N7 -141.1(4) no
C13 N7 C12 N6 -45.0(5) no
C14 N7 C12 N6 138.4(4) no
C12 N7 C13 Fe1 4.7(6) no
C12 N7 C13 N8 -176.4(4) no
C14 N7 C13 Fe1 -178.3(3) no
C14 N7 C13 N8 0.7(5) no
C12 N7 C14 C15 176.6(4) no
C13 N7 C14 C15 -0.3(5) no
C15 N8 C13 Fe1 178.1(3) no
C15 N8 C13 N7 -0.8(4) no
C16 N8 C13 Fe1 7.7(6) no
C16 N8 C13 N7 -171.2(4) no
C13 N8 C15 C14 0.6(5) no
C16 N8 C15 C14 171.6(4) no
C13 N8 C16 N1 -25.1(5) no
C15 N8 C16 N1 165.4(3) no
N1 C2 C3 N2 0.4(5) no
N3 C6 C7 N4 0.3(5) no
N5 C10 C11 N6 0.6(5) no
N7 C14 C15 N8 -0.2(5) no
